data_4336656
loop_
_publ_author_name
'Kiyomi Ehama'
'Yusuke Ohmichi'
'Soichiro Sakamoto'
'Takeshi Fujinami'
'Naohide Matsumoto'
'Naotaka Mochida'
'Takayuki Ishida'
'Yukinari Sunatsuki'
'Masanobu Tsuchimoto'
'Nazzareno Re'

_publ_contact_author_email naohide@aster.sci.kumamoto-u.ac.jp
_publ_contact_author_fax +81-96-342-3390
_publ_contact_author_name 'Naohide Matsumoto'
_publ_contact_author_phone +81-96-342-3390
_publ_section_title
;
 Synthesis, Structure, Luminescent, and Magnetic Properties of
 Carbonato-Bridged ZnII2LnIII2 Complexes [(\m4-CO3)2{ZnIILnLnIII(NO3)}2]
 (LnIII= GdIII, TbIII, DyIII;
 L1=N,N'-Bis(3-methoxy-2-oxybenzylidene)-1,3-propanediaminato,
 L2=N,N'-Bis(3-ethoxy-2-oxybenzylidene)-1,3-propanediaminato)
;
_journal_name_full 'Inorganic Chemistry'
_journal_page_first 12828
_journal_page_last 12841
_journal_paper_doi 10.1021/ic4022273
_journal_volume 52
_journal_year 2013
_chemical_formula_moiety 'C46 H57 Dy2 N6 O22.50 Zn2'
_chemical_formula_sum 'C46 H57 Dy2 N6 O22.5 Zn2'
_chemical_formula_weight 1509.74
_space_group_IT_number 2
_symmetry_cell_setting triclinic
_symmetry_Int_Tables_number 2
_symmetry_space_group_name_Hall '-P 1'
_symmetry_space_group_name_H-M 'P -1'
_atom_sites_solution_hydrogens geom
_atom_sites_solution_primary direct
_atom_sites_solution_secondary difmap
_cell_angle_alpha 83.7500(12)
_cell_angle_beta 80.9300(14)
_cell_angle_gamma 83.7770(12)
_cell_formula_units_Z 2
_cell_length_a 10.3666(4)
_cell_length_b 13.7360(5)
_cell_length_c 18.9393(8)
_cell_measurement_reflns_used 19980
_cell_measurement_temperature 150
_cell_measurement_theta_max 27.50
_cell_measurement_theta_min 3.00
_cell_volume 2635.86(18)
_computing_cell_refinement 'RAPID AUTO'
_computing_data_collection 'RAPID AUTO (Rigaku, ????)'
_computing_data_reduction 'RAPID AUTO'
_computing_molecular_graphics 'CrystalStructure 4.0'
_computing_publication_material 'CrystalStructure 4.0 (Rigaku, 2010)'
_computing_structure_refinement 'CRYSTALS (Carruthers, et al., 1999)'
_computing_structure_solution 'SIR92 (Altomare, et al., 1994)'
_diffrn_ambient_temperature 150
_diffrn_detector_area_resol_mean 10.000
_diffrn_measured_fraction_theta_full 0.988
_diffrn_measured_fraction_theta_max 0.988
_diffrn_measurement_device_type 'Rigaku R-AXIS RAPID'
_diffrn_measurement_method \w
_diffrn_radiation_type 'Mo K\a'
_diffrn_radiation_wavelength 0.71075
_diffrn_reflns_av_R_equivalents 0.0488
_diffrn_reflns_limit_h_max 11
_diffrn_reflns_limit_h_min -13
_diffrn_reflns_limit_k_max 17
_diffrn_reflns_limit_k_min -17
_diffrn_reflns_limit_l_max 24
_diffrn_reflns_limit_l_min -24
_diffrn_reflns_number 25975
_diffrn_reflns_theta_full 27.48
_diffrn_reflns_theta_max 27.48
_diffrn_standards_number 0
_exptl_absorpt_coefficient_mu 3.793
_exptl_absorpt_correction_T_max 0.613
_exptl_absorpt_correction_T_min 0.477
_exptl_absorpt_correction_type numerical
_exptl_absorpt_process_details 'NUMABS (Rigaku, 1999)'
_exptl_crystal_colour colorless
_exptl_crystal_density_diffrn 1.902
_exptl_crystal_description block
_exptl_crystal_F_000 1494.00
_exptl_crystal_size_max 0.269
_exptl_crystal_size_mid 0.137
_exptl_crystal_size_min 0.129
_refine_diff_density_max 3.260
_refine_diff_density_min -1.230
_refine_ls_extinction_method none
_refine_ls_goodness_of_fit_ref 1.001
_refine_ls_hydrogen_treatment constr
_refine_ls_number_parameters 748
_refine_ls_number_reflns 9968
_refine_ls_R_factor_gt 0.0494
_refine_ls_shift/su_max 0.000
_refine_ls_structure_factor_coef F
_refine_ls_weighting_details 'w = 1/[0.0089Fo^2^ + 1.0000\s(Fo^2^)]'
_refine_ls_weighting_scheme calc
_refine_ls_wR_factor_ref 0.1066
_reflns_number_gt 9968
_reflns_number_total 11948
_reflns_threshold_expression F>2.0\s(F)
_cod_data_source_file ic4022273_si_002_1.cif
_cod_data_source_block ZnDy2
_cod_original_cell_volume 2635.88(17)
_cod_original_formula_sum 'C46 H57 Dy2 N6 O22.50 Zn2'
_cod_database_code 4336656

loop_
_symmetry_equiv_pos_site_id
_symmetry_equiv_pos_as_xyz
1 +X,+Y,+Z
2 -X,-Y,-Z

loop_
_atom_site_label
_atom_site_type_symbol
_atom_site_fract_x
_atom_site_fract_y
_atom_site_fract_z
_atom_site_U_iso_or_equiv
_atom_site_adp_type
_atom_site_occupancy
_atom_site_symmetry_multiplicity
_atom_site_calc_flag
_atom_site_refinement_flags
Dy1 Dy 0.60361(3) 0.97895(2) 0.90267(2) 0.01689(11) Uani 1.0 2 d .
Dy2 Dy 0.40677(3) 0.49717(3) 0.60115(2) 0.01999(11) Uani 1.0 2 d .
Zn1 Zn 0.39177(9) 0.81361(6) 0.87271(5) 0.0212(3) Uani 1.0 2 d .
Zn2 Zn 0.61871(9) 0.65054(7) 0.64631(5) 0.0262(3) Uani 1.0 2 d .
O1 O 0.4766(6) 1.1358(4) 0.8619(3) 0.0237(14) Uani 1.0 2 d .
O2 O 0.4322(5) 0.9559(4) 0.8403(3) 0.0217(13) Uani 1.0 2 d .
O3 O 0.5840(6) 0.8147(4) 0.8938(4) 0.0253(15) Uani 1.0 2 d .
O4 O 0.7506(5) 0.8588(4) 0.9705(3) 0.0232(14) Uani 1.0 2 d .
O5 O 0.2966(5) 0.8257(4) 0.9732(3) 0.0229(13) Uani 1.0 2 d .
O6 O 0.4176(6) 0.9461(4) 0.9908(3) 0.0241(14) Uani 1.0 2 d .
O7 O 0.2559(6) 0.9048(4) 1.0729(3) 0.0256(14) Uani 1.0 2 d .
O8 O 0.8154(6) 0.9322(5) 0.8250(3) 0.0295(15) Uani 1.0 2 d .
O9 O 0.6894(6) 1.0466(5) 0.7798(3) 0.0295(15) Uani 1.0 2 d .
O10 O 0.8839(6) 1.0092(6) 0.7223(4) 0.0378(18) Uani 1.0 2 d .
O11 O 0.2503(6) 0.6283(5) 0.5501(3) 0.0262(15) Uani 1.0 2 d .
O12 O 0.4255(6) 0.6551(4) 0.6271(3) 0.0266(15) Uani 1.0 2 d .
O13 O 0.5846(6) 0.5033(5) 0.6623(3) 0.0272(15) Uani 1.0 2 d .
O14 O 0.5454(6) 0.3363(5) 0.6173(4) 0.0374(18) Uani 1.0 2 d .
O15 O 0.7110(6) 0.6583(4) 0.5444(3) 0.0259(14) Uani 1.0 2 d .
O16 O 0.5829(6) 0.5497(5) 0.5143(3) 0.0266(15) Uani 1.0 2 d .
O17 O 0.7376(6) 0.6083(5) 0.4340(3) 0.0288(15) Uani 1.0 2 d .
O18 O 0.3339(7) 0.4096(5) 0.7180(4) 0.0379(18) Uani 1.0 2 d .
O19 O 0.2024(6) 0.5338(5) 0.6875(3) 0.0315(16) Uani 1.0 2 d .
O20 O 0.1438(7) 0.4405(5) 0.7849(4) 0.0408(19) Uani 1.0 2 d .
O21 O 0.1438(8) 0.6767(6) 1.0325(4) 0.047(3) Uani 1.0 2 d .
O22 O 0.8574(15) 0.8110(10) 0.4891(7) 0.123(6) Uani 1.0 2 d .
O23 O 0.581(4) 1.002(3) 0.536(2) 0.188(15) Uiso 0.5000 2 d .
N1 N 0.2377(7) 0.8330(5) 0.8149(4) 0.0264(17) Uani 1.0 2 d .
N2 N 0.4395(8) 0.6648(6) 0.8591(4) 0.034(2) Uani 1.0 2 d .
N3 N 0.8021(7) 0.9961(5) 0.7742(4) 0.0235(17) Uani 1.0 2 d .
N4 N 0.5748(8) 0.7921(7) 0.6737(5) 0.043(3) Uani 1.0 2 d .
N5 N 0.7640(8) 0.6174(6) 0.7078(4) 0.032(2) Uani 1.0 2 d .
N6 N 0.2217(8) 0.4623(6) 0.7317(4) 0.0301(19) Uani 1.0 2 d .
C1 C 0.4960(10) 1.3023(7) 0.8945(6) 0.041(3) Uani 1.0 2 d .
C2 C 0.5357(9) 1.2292(7) 0.8393(5) 0.032(3) Uani 1.0 2 d .
C3 C 0.3667(8) 1.1262(6) 0.8339(4) 0.0215(18) Uani 1.0 2 d .
C4 C 0.2839(9) 1.2034(7) 0.8153(5) 0.029(2) Uani 1.0 2 d .
C5 C 0.1638(10) 1.1910(7) 0.7873(6) 0.040(3) Uani 1.0 2 d .
C6 C 0.1372(9) 1.0973(7) 0.7806(6) 0.037(3) Uani 1.0 2 d .
C7 C 0.2300(8) 1.0120(6) 0.8016(5) 0.027(2) Uani 1.0 2 d .
C8 C 0.3449(8) 1.0298(6) 0.8249(4) 0.0203(18) Uani 1.0 2 d .
C9 C 0.1866(8) 0.9158(7) 0.7946(5) 0.030(3) Uani 1.0 2 d .
C10 C 0.1693(9) 0.7485(7) 0.8020(6) 0.034(3) Uani 1.0 2 d .
C11 C 0.2001(9) 0.6569(7) 0.8459(5) 0.033(3) Uani 1.0 2 d .
C12 C 0.3402(11) 0.6179(8) 0.8244(6) 0.048(3) Uani 1.0 2 d .
C13 C 0.5379(9) 0.6094(6) 0.8821(6) 0.041(3) Uani 1.0 2 d .
C14 C 0.6543(8) 0.7406(6) 0.9215(5) 0.026(2) Uani 1.0 2 d .
C15 C 0.6342(9) 0.6422(7) 0.9154(6) 0.039(3) Uani 1.0 2 d .
C16 C 0.7144(11) 0.5681(7) 0.9450(7) 0.055(4) Uani 1.0 2 d .
C17 C 0.8237(12) 0.5851(9) 0.9818(8) 0.066(4) Uani 1.0 2 d .
C18 C 0.8342(10) 0.6856(7) 0.9887(7) 0.050(3) Uani 1.0 2 d .
C19 C 0.7488(8) 0.7614(6) 0.9605(5) 0.029(2) Uani 1.0 2 d .
C20 C 0.8483(8) 0.8862(7) 1.0082(5) 0.028(2) Uani 1.0 2 d .
C21 C 0.9826(9) 0.8906(7) 0.9603(5) 0.034(3) Uani 1.0 2 d .
C22 C 0.3207(7) 0.8895(6) 1.0120(4) 0.0212(18) Uani 1.0 2 d .
C23 C 0.0260(9) 0.5855(8) 0.5580(6) 0.042(3) Uani 1.0 2 d .
C24 C 0.1515(9) 0.6089(7) 0.5095(5) 0.030(3) Uani 1.0 2 d .
C25 C 0.2470(8) 0.7200(7) 0.5748(5) 0.028(2) Uani 1.0 2 d .
C26 C 0.1497(9) 0.7982(7) 0.5645(6) 0.039(3) Uani 1.0 2 d .
C27 C 0.1567(11) 0.8891(7) 0.5886(7) 0.050(3) Uani 1.0 2 d .
C28 C 0.2689(11) 0.9003(7) 0.6204(7) 0.050(3) Uani 1.0 2 d .
C29 C 0.3592(9) 0.8269(7) 0.6319(5) 0.032(3) Uani 1.0 2 d .
C30 C 0.3453(8) 0.7321(6) 0.6120(5) 0.026(2) Uani 1.0 2 d .
C31 C 0.4639(9) 0.8508(7) 0.6627(6) 0.040(3) Uani 1.0 2 d .
C32 C 0.6819(10) 0.8384(10) 0.7020(8) 0.059(4) Uani 1.0 2 d .
C33 C 0.8098(9) 0.7923(7) 0.6844(6) 0.036(3) Uani 1.0 2 d .
C34 C 0.8282(11) 0.7014(10) 0.7286(6) 0.058(4) Uani 1.0 2 d .
C35 C 0.8177(10) 0.5318(9) 0.7218(5) 0.044(3) Uani 1.0 2 d .
C36 C 0.6692(8) 0.4303(6) 0.6724(4) 0.0250(19) Uani 1.0 2 d .
C37 C 0.7805(10) 0.4397(8) 0.7022(5) 0.038(3) Uani 1.0 2 d .
C38 C 0.8776(12) 0.3516(10) 0.7152(7) 0.059(4) Uani 1.0 2 d .
C39 C 0.8537(12) 0.2611(9) 0.6991(8) 0.064(4) Uani 1.0 2 d .
C40 C 0.7349(10) 0.2562(8) 0.6660(5) 0.038(3) Uani 1.0 2 d .
C41 C 0.6516(8) 0.3389(7) 0.6526(5) 0.030(3) Uani 1.0 2 d .
C42 C 0.491(5) 0.225(4) 0.640(3) 0.058(11) Uiso 0.3000 2 d .
C43 C 0.515(3) 0.1831(19) 0.5698(14) 0.023(5) Uiso 0.3000 2 d .
C44 C 0.5397(12) 0.2447(9) 0.5818(7) 0.030(3) Uiso 0.7000 2 d .
C45 C 0.4647(15) 0.1776(12) 0.6389(8) 0.043(4) Uiso 0.7000 2 d .
C46 C 0.6805(8) 0.6068(6) 0.4986(5) 0.0239(19) Uani 1.0 2 d .
C47 C 0.1112(11) 0.6754(10) 1.1056(6) 0.054(4) Uani 1.0 2 d .
C48 C 0.8886(12) 0.8242(9) 0.4204(7) 0.053(4) Uani 1.0 2 d .
H1 H 0.5227 1.2741 0.9391 0.0503 Uiso 1.0 2 calc R
H2 H 0.5377 1.3617 0.8789 0.0504 Uiso 1.0 2 calc R
H3 H 0.4024 1.3173 0.9011 0.0503 Uiso 1.0 2 calc R
H4 H 0.6301 1.2134 0.8326 0.0387 Uiso 1.0 2 calc R
H5 H 0.5085 1.2570 0.7941 0.0386 Uiso 1.0 2 calc R
H6 H 0.3015 1.2668 0.8211 0.0354 Uiso 1.0 2 calc R
H7 H 0.1075 1.2443 0.7730 0.0491 Uiso 1.0 2 calc R
H8 H 0.0605 1.0870 0.7640 0.0471 Uiso 1.0 2 calc R
H9 H 0.1110 0.9166 0.7737 0.0387 Uiso 1.0 2 calc R
H10 H 0.0759 0.7667 0.8139 0.0434 Uiso 1.0 2 calc R
H11 H 0.1898 0.7376 0.7516 0.0433 Uiso 1.0 2 calc R
H12 H 0.1871 0.6708 0.8958 0.0417 Uiso 1.0 2 calc R
H13 H 0.1418 0.6088 0.8398 0.0417 Uiso 1.0 2 calc R
H14 H 0.3626 0.6267 0.7726 0.0609 Uiso 1.0 2 calc R
H15 H 0.3502 0.5485 0.8407 0.0610 Uiso 1.0 2 calc R
H16 H 0.5409 0.5426 0.8769 0.0519 Uiso 1.0 2 calc R
H17 H 0.7025 0.5031 0.9405 0.0676 Uiso 1.0 2 calc R
H18 H 0.8795 0.5342 0.9999 0.0805 Uiso 1.0 2 calc R
H19 H 0.9009 0.7000 1.0123 0.0615 Uiso 1.0 2 calc R
H20 H 0.8167 0.9490 1.0265 0.0346 Uiso 1.0 2 calc R
H21 H 0.8567 0.8365 1.0480 0.0346 Uiso 1.0 2 calc R
H22 H 0.9721 0.9396 0.9208 0.0422 Uiso 1.0 2 calc R
H23 H 1.0465 0.9086 0.9869 0.0422 Uiso 1.0 2 calc R
H24 H 1.0117 0.8281 0.9421 0.0422 Uiso 1.0 2 calc R
H25 H 0.0411 0.5206 0.5815 0.0520 Uiso 1.0 2 calc R
H26 H 0.0048 0.6320 0.5933 0.0521 Uiso 1.0 2 calc R
H27 H -0.0456 0.5873 0.5312 0.0520 Uiso 1.0 2 calc R
H28 H 0.1339 0.6683 0.4785 0.0382 Uiso 1.0 2 calc R
H29 H 0.1864 0.5556 0.4803 0.0381 Uiso 1.0 2 calc R
H30 H 0.0805 0.7886 0.5410 0.0488 Uiso 1.0 2 calc R
H31 H 0.0916 0.9403 0.5829 0.0615 Uiso 1.0 2 calc R
H32 H 0.2772 0.9621 0.6340 0.0624 Uiso 1.0 2 calc R
H33 H 0.4600 0.9143 0.6762 0.0491 Uiso 1.0 2 calc R
H34 H 0.6792 0.9066 0.6820 0.0745 Uiso 1.0 2 calc R
H35 H 0.6593 0.8357 0.7539 0.0745 Uiso 1.0 2 calc R
H36 H 0.8219 0.7784 0.6346 0.0451 Uiso 1.0 2 calc R
H37 H 0.8728 0.8367 0.6908 0.0451 Uiso 1.0 2 calc R
H38 H 0.7925 0.7109 0.7781 0.0735 Uiso 1.0 2 calc R
H39 H 0.9212 0.6805 0.7252 0.0735 Uiso 1.0 2 calc R
H40 H 0.8902 0.5272 0.7458 0.0556 Uiso 1.0 2 calc R
H41 H 0.9527 0.3577 0.7348 0.0723 Uiso 1.0 2 calc R
H42 H 0.9115 0.2061 0.7084 0.0743 Uiso 1.0 2 calc R
H43 H 0.7174 0.1954 0.6543 0.0453 Uiso 1.0 2 calc R

loop_
_atom_site_aniso_label
_atom_site_aniso_U_11
_atom_site_aniso_U_22
_atom_site_aniso_U_33
_atom_site_aniso_U_12
_atom_site_aniso_U_13
_atom_site_aniso_U_23
Dy1 0.0169(2) 0.0155(2) 0.0202(2) -0.00431(13) -0.00561(14) -0.00322(13)
Dy2 0.0209(3) 0.0213(3) 0.0202(2) -0.00573(15) -0.00576(15) -0.00535(14)
Zn1 0.0224(5) 0.0189(5) 0.0250(5) -0.0059(4) -0.0066(4) -0.0060(4)
Zn2 0.0241(5) 0.0320(6) 0.0263(5) -0.0072(4) -0.0056(4) -0.0125(4)
O1 0.022(3) 0.020(3) 0.032(3) -0.004(2) -0.013(3) 0.002(3)
O2 0.024(3) 0.021(3) 0.022(3) -0.005(3) -0.007(3) -0.003(2)
O3 0.022(3) 0.020(3) 0.039(4) -0.002(3) -0.010(3) -0.012(3)
O4 0.016(3) 0.024(3) 0.031(3) -0.000(2) -0.010(3) -0.002(3)
O5 0.020(3) 0.024(3) 0.026(3) -0.009(3) -0.001(3) -0.004(2)
O6 0.024(3) 0.021(3) 0.030(3) -0.009(3) -0.004(3) -0.008(3)
O7 0.023(3) 0.027(3) 0.028(3) -0.008(3) -0.001(3) -0.009(3)
O8 0.026(3) 0.035(4) 0.030(3) 0.003(3) -0.011(3) -0.005(3)
O9 0.035(4) 0.029(3) 0.025(3) -0.009(3) -0.008(3) 0.004(3)
O10 0.027(4) 0.050(4) 0.035(4) -0.010(3) 0.006(3) -0.009(3)
O11 0.021(3) 0.028(3) 0.033(3) -0.001(3) -0.012(3) -0.009(3)
O12 0.025(3) 0.025(3) 0.035(3) -0.010(3) -0.008(3) -0.014(3)
O13 0.026(3) 0.031(3) 0.027(3) -0.005(3) -0.009(3) -0.002(3)
O14 0.036(4) 0.034(4) 0.050(4) 0.005(3) -0.028(3) -0.013(3)
O15 0.027(3) 0.027(3) 0.026(3) -0.009(3) -0.004(3) -0.007(3)
O16 0.026(3) 0.032(3) 0.027(3) -0.018(3) -0.004(3) -0.010(3)
O17 0.029(3) 0.034(3) 0.027(3) -0.012(3) -0.005(3) -0.009(3)
O18 0.044(4) 0.031(4) 0.036(4) -0.007(3) -0.001(3) 0.006(3)
O19 0.031(3) 0.035(4) 0.029(3) 0.001(3) -0.007(3) -0.000(3)
O20 0.039(4) 0.039(4) 0.041(4) -0.012(3) 0.007(3) 0.000(3)
O21 0.049(5) 0.051(5) 0.044(4) -0.017(4) -0.004(4) -0.002(4)
O22 0.192(14) 0.114(11) 0.089(9) -0.096(11) -0.057(9) 0.013(8)
N1 0.024(4) 0.028(4) 0.031(4) -0.001(3) -0.013(3) -0.012(3)
N2 0.040(5) 0.028(4) 0.038(4) -0.014(4) -0.003(4) -0.016(3)
N3 0.026(4) 0.028(4) 0.020(3) -0.011(3) -0.004(3) -0.009(3)
N4 0.030(4) 0.051(6) 0.055(6) -0.015(4) 0.005(4) -0.036(5)
N5 0.029(4) 0.044(5) 0.027(4) -0.015(4) -0.007(3) -0.009(4)
N6 0.036(4) 0.031(4) 0.025(4) -0.015(4) -0.004(3) -0.002(3)
C1 0.045(6) 0.018(4) 0.063(7) -0.001(4) -0.018(5) -0.006(4)
C2 0.029(5) 0.030(5) 0.038(5) -0.011(4) -0.008(4) 0.002(4)
C3 0.017(4) 0.023(4) 0.022(4) -0.001(3) -0.000(3) 0.003(3)
C4 0.026(4) 0.031(5) 0.032(5) -0.005(4) -0.009(4) -0.001(4)
C5 0.045(6) 0.033(5) 0.045(6) -0.003(4) -0.023(5) 0.005(4)
C6 0.031(5) 0.040(5) 0.047(6) -0.011(4) -0.020(4) -0.000(5)
C7 0.023(4) 0.029(4) 0.030(4) -0.004(4) -0.005(4) -0.003(4)
C8 0.020(4) 0.025(4) 0.013(3) 0.006(3) -0.001(3) -0.001(3)
C9 0.020(4) 0.043(5) 0.033(5) -0.003(4) -0.015(4) -0.013(4)
C10 0.031(5) 0.036(5) 0.042(5) -0.013(4) -0.019(4) -0.008(4)
C11 0.028(4) 0.037(5) 0.040(5) -0.008(4) -0.008(4) -0.017(4)
C12 0.067(7) 0.030(5) 0.055(7) -0.025(5) -0.012(6) -0.018(5)
C13 0.038(5) 0.015(4) 0.077(8) 0.001(4) -0.021(5) -0.014(4)
C14 0.023(4) 0.013(4) 0.041(5) 0.002(3) -0.009(4) -0.001(3)
C15 0.023(5) 0.027(5) 0.068(7) 0.005(4) -0.014(5) -0.009(5)
C16 0.053(7) 0.018(5) 0.098(10) 0.000(5) -0.025(7) -0.003(5)
C17 0.063(8) 0.036(6) 0.102(11) 0.001(6) -0.032(8) 0.001(7)
C18 0.042(6) 0.028(5) 0.083(8) -0.012(5) -0.033(6) 0.016(5)
C19 0.027(4) 0.021(4) 0.038(5) -0.001(4) -0.006(4) -0.002(4)
C20 0.029(5) 0.036(5) 0.021(4) -0.001(4) -0.011(4) -0.004(4)
C21 0.026(5) 0.042(5) 0.038(5) -0.008(4) -0.007(4) -0.007(4)
C22 0.014(4) 0.024(4) 0.026(4) -0.005(3) -0.005(3) -0.002(3)
C23 0.031(5) 0.048(6) 0.051(6) -0.009(5) -0.007(5) -0.021(5)
C24 0.031(5) 0.036(5) 0.029(5) -0.007(4) -0.013(4) -0.009(4)
C25 0.024(4) 0.028(4) 0.035(5) -0.002(4) -0.005(4) -0.009(4)
C26 0.037(5) 0.037(5) 0.048(6) -0.005(4) -0.018(5) -0.009(5)
C27 0.051(6) 0.028(5) 0.075(8) 0.005(5) -0.019(6) -0.012(5)
C28 0.061(7) 0.024(5) 0.070(8) -0.002(5) -0.016(6) -0.025(5)
C29 0.030(5) 0.027(5) 0.041(5) -0.004(4) -0.004(4) -0.014(4)
C30 0.025(4) 0.020(4) 0.036(5) -0.002(3) -0.008(4) -0.012(4)
C31 0.041(5) 0.030(5) 0.052(6) -0.007(4) 0.003(5) -0.030(4)
C32 0.031(5) 0.060(8) 0.096(10) -0.010(5) -0.008(6) -0.052(7)
C33 0.024(5) 0.038(5) 0.051(6) -0.009(4) 0.002(4) -0.024(5)
C34 0.042(6) 0.096(10) 0.046(7) -0.024(7) -0.012(5) -0.029(7)
C35 0.038(5) 0.069(8) 0.032(5) -0.024(5) -0.024(4) 0.004(5)
C36 0.027(4) 0.025(4) 0.021(4) 0.002(4) -0.007(3) 0.009(3)
C37 0.040(5) 0.042(6) 0.037(5) -0.019(5) -0.017(4) 0.012(4)
C38 0.051(7) 0.065(8) 0.064(8) -0.021(6) -0.024(6) 0.021(7)
C39 0.051(7) 0.042(7) 0.092(10) -0.005(6) -0.015(7) 0.023(7)
C40 0.039(5) 0.035(5) 0.039(5) -0.002(4) -0.010(4) 0.009(4)
C41 0.022(4) 0.036(5) 0.031(5) 0.001(4) -0.006(4) 0.001(4)
C46 0.021(4) 0.023(4) 0.030(4) -0.009(3) -0.008(4) -0.001(3)
C47 0.045(6) 0.065(8) 0.048(7) -0.003(6) 0.006(5) -0.007(6)
C48 0.052(7) 0.060(7) 0.048(7) -0.016(6) -0.007(6) 0.003(6)

loop_
_atom_type_symbol
_atom_type_description
_atom_type_scat_dispersion_real
_atom_type_scat_dispersion_imag
_atom_type_scat_source
C C 0.0033 0.0016
;
International Tables for Crystallography
(1992, Vol. C, Tables 4.2.6.8 and 6.1.1.4)
;
H H 0.0000 0.0000
;
International Tables for Crystallography
(1992, Vol. C, Table 6.1.1.4)
;
O O 0.0106 0.0060
;
International Tables for Crystallography
(1992, Vol. C, Tables 4.2.6.8 and 6.1.1.4)
;
N N 0.0061 0.0033
;
International Tables for Crystallography
(1992, Vol. C, Tables 4.2.6.8 and 6.1.1.4)
;
Zn Zn 0.2839 1.4301
;
International Tables for Crystallography
(1992, Vol. C, Tables 4.2.6.8 and 6.1.1.4)
;
Dy Dy -0.1892 4.4098
;
International Tables for Crystallography
(1992, Vol. C, Tables 4.2.6.8 and 6.1.1.4)
;

loop_
_geom_angle_atom_site_label_1
_geom_angle_atom_site_label_2
_geom_angle_atom_site_label_3
_geom_angle
_geom_angle_publ_flag
_geom_angle_site_symmetry_1
_geom_angle_site_symmetry_3
O1 Dy1 O2 65.89(19) yes . .
O1 Dy1 O3 133.2(2) yes . .
O1 Dy1 O4 161.2(2) yes . .
O1 Dy1 O6 88.00(17) yes . .
O1 Dy1 O6 82.69(19) yes . 2_677
O1 Dy1 O7 80.65(19) yes . 2_677
O1 Dy1 O8 116.28(18) yes . .
O1 Dy1 O9 66.76(18) yes . .
O1 Dy1 C22 79.1(2) yes . 2_677
O2 Dy1 O3 67.3(2) yes . .
O2 Dy1 O4 131.54(19) yes . .
O2 Dy1 O6 73.00(19) yes . .
O2 Dy1 O6 126.19(18) yes . 2_677
O2 Dy1 O7 144.99(18) yes . 2_677
O2 Dy1 O8 107.53(19) yes . .
O2 Dy1 O9 79.0(2) yes . .
O2 Dy1 C22 141.38(19) yes . 2_677
O3 Dy1 O4 64.6(2) yes . .
O3 Dy1 O6 77.39(19) yes . .
O3 Dy1 O6 125.8(2) yes . 2_677
O3 Dy1 O7 145.29(19) yes . 2_677
O3 Dy1 O8 79.16(19) yes . .
O3 Dy1 O9 105.4(2) yes . .
O3 Dy1 C22 144.1(3) yes . 2_677
O4 Dy1 O6 91.24(17) yes . .
O4 Dy1 O6 80.28(19) yes . 2_677
O4 Dy1 O7 83.09(19) yes . 2_677
O4 Dy1 O8 68.74(18) yes . .
O4 Dy1 O9 118.92(18) yes . .
O4 Dy1 C22 82.2(2) yes . 2_677
O6 Dy1 O6 62.9(2) yes . 2_677
O6 Dy1 O7 117.54(19) yes . 2_677
O6 Dy1 O8 154.13(18) yes . .
O6 Dy1 O9 148.2(2) yes . .
O6 Dy1 C22 90.7(2) yes . 2_677
O6 Dy1 O7 54.78(19) yes 2_677 2_677
O6 Dy1 O8 125.7(2) yes 2_677 .
O6 Dy1 O9 127.9(2) yes 2_677 .
O6 Dy1 C22 28.0(2) yes 2_677 2_677
O7 Dy1 O8 77.5(2) yes 2_677 .
O7 Dy1 O9 78.6(2) yes 2_677 .
O7 Dy1 C22 26.83(19) yes 2_677 2_677
O8 Dy1 O9 50.55(19) yes . .
O8 Dy1 C22 102.1(2) yes . 2_677
O9 Dy1 C22 102.4(2) yes . 2_677
O11 Dy2 O12 64.6(2) yes . .
O11 Dy2 O13 132.6(2) yes . .
O11 Dy2 O14 160.1(3) yes . .
O11 Dy2 O16 90.97(18) yes . .
O11 Dy2 O16 79.2(2) yes . 2_666
O11 Dy2 O17 81.9(2) yes . 2_666
O11 Dy2 O18 118.20(19) yes . .
O11 Dy2 O19 67.22(18) yes . .
O11 Dy2 C46 80.2(2) yes . 2_666
O12 Dy2 O13 68.3(2) yes . .
O12 Dy2 O14 133.4(3) yes . .
O12 Dy2 O16 76.3(2) yes . .
O12 Dy2 O16 124.5(2) yes . 2_666
O12 Dy2 O17 144.4(2) yes . 2_666
O12 Dy2 O18 104.4(2) yes . .
O12 Dy2 O19 77.1(2) yes . .
O12 Dy2 C46 142.0(3) yes . 2_666
O13 Dy2 O14 65.3(3) yes . .
O13 Dy2 O16 73.1(2) yes . .
O13 Dy2 O16 126.40(19) yes . 2_666
O13 Dy2 O17 145.1(2) yes . 2_666
O13 Dy2 O18 78.0(2) yes . .
O13 Dy2 O19 107.1(2) yes . .
O13 Dy2 C46 142.3(2) yes . 2_666
O14 Dy2 O16 86.78(19) yes . .
O14 Dy2 O16 82.2(2) yes . 2_666
O14 Dy2 O17 81.7(3) yes . 2_666
O14 Dy2 O18 69.8(2) yes . .
O14 Dy2 O19 120.3(2) yes . .
O14 Dy2 C46 80.2(3) yes . 2_666
O16 Dy2 O16 63.2(2) yes . 2_666
O16 Dy2 O17 118.0(2) yes . 2_666
O16 Dy2 O18 148.5(2) yes . .
O16 Dy2 O19 151.0(2) yes . .
O16 Dy2 C46 91.1(3) yes . 2_666
O16 Dy2 O17 54.96(19) yes 2_666 2_666
O16 Dy2 O18 130.1(3) yes 2_666 .
O16 Dy2 O19 126.3(2) yes 2_666 .
O16 Dy2 C46 28.1(2) yes 2_666 2_666
O17 Dy2 O18 80.1(3) yes 2_666 .
O17 Dy2 O19 79.1(2) yes 2_666 .
O17 Dy2 C46 26.9(2) yes 2_666 2_666
O18 Dy2 O19 51.5(2) yes . .
O18 Dy2 C46 104.6(3) yes . 2_666
O19 Dy2 C46 103.0(3) yes . 2_666
O2 Zn1 O3 77.1(3) yes . .
O2 Zn1 O5 101.8(3) yes . .
O2 Zn1 N1 89.6(3) yes . .
O2 Zn1 N2 147.4(3) yes . .
O3 Zn1 O5 98.5(3) yes . .
O3 Zn1 N1 158.2(3) yes . .
O3 Zn1 N2 86.4(3) yes . .
O5 Zn1 N1 101.1(3) yes . .
O5 Zn1 N2 108.4(3) yes . .
N1 Zn1 N2 96.3(3) yes . .
O12 Zn2 O13 77.8(3) yes . .
O12 Zn2 O15 99.4(3) yes . .
O12 Zn2 N4 87.3(3) yes . .
O12 Zn2 N5 153.5(3) yes . .
O13 Zn2 O15 100.6(3) yes . .
O13 Zn2 N4 150.2(3) yes . .
O13 Zn2 N5 87.8(3) yes . .
O15 Zn2 N4 107.2(3) yes . .
O15 Zn2 N5 105.0(3) yes . .
N4 Zn2 N5 95.0(4) yes . .
Dy1 O1 C2 123.7(5) yes . .
Dy1 O1 C3 116.4(5) yes . .
C2 O1 C3 115.2(6) yes . .
Dy1 O2 Zn1 104.0(3) yes . .
Dy1 O2 C8 120.9(5) yes . .
Zn1 O2 C8 125.5(5) yes . .
Dy1 O3 Zn1 103.8(3) yes . .
Dy1 O3 C14 125.8(6) yes . .
Zn1 O3 C14 125.9(6) yes . .
Dy1 O4 C19 116.1(5) yes . .
Dy1 O4 C20 124.2(5) yes . .
C19 O4 C20 118.9(7) yes . .
Zn1 O5 C22 122.1(5) yes . .
Dy1 O6 Dy1 117.1(3) yes . 2_677
Dy1 O6 C22 146.1(5) yes . .
Dy1 O6 C22 95.9(5) yes 2_677 .
Dy1 O7 C22 94.4(5) yes 2_677 .
Dy1 O8 N3 97.2(4) yes . .
Dy1 O9 N3 97.4(4) yes . .
Dy2 O11 C24 123.8(5) yes . .
Dy2 O11 C25 115.3(5) yes . .
C24 O11 C25 119.8(7) yes . .
Dy2 O12 Zn2 103.8(3) yes . .
Dy2 O12 C30 125.1(6) yes . .
Zn2 O12 C30 128.4(6) yes . .
Dy2 O13 Zn2 103.2(3) yes . .
Dy2 O13 C36 123.5(6) yes . .
Zn2 O13 C36 126.6(6) yes . .
Dy2 O14 C41 115.4(6) yes . .
Dy2 O14 C42 126.7(16) yes . .
Dy2 O14 C44 126.9(6) yes . .
C41 O14 C42 106.9(17) yes . .
C41 O14 C44 116.6(8) yes . .
C42 O14 C44 41.9(16) yes . .
Zn2 O15 C46 121.1(5) yes . .
Dy2 O16 Dy2 116.8(3) yes . 2_666
Dy2 O16 C46 146.6(6) yes . .
Dy2 O16 C46 96.1(5) yes 2_666 .
Dy2 O17 C46 94.1(5) yes 2_666 .
Dy2 O18 N6 96.8(5) yes . .
Dy2 O19 N6 96.1(5) yes . .
Zn1 N1 C9 123.1(7) yes . .
Zn1 N1 C10 121.4(6) yes . .
C9 N1 C10 115.2(8) yes . .
Zn1 N2 C12 114.4(6) yes . .
Zn1 N2 C13 125.9(7) yes . .
C12 N2 C13 119.4(8) yes . .
O8 N3 O9 114.4(6) yes . .
O8 N3 O10 124.3(7) yes . .
O9 N3 O10 121.2(7) yes . .
Zn2 N4 C31 125.5(8) yes . .
Zn2 N4 C32 116.8(6) yes . .
C31 N4 C32 117.4(9) yes . .
Zn2 N5 C34 117.9(7) yes . .
Zn2 N5 C35 124.8(8) yes . .
C34 N5 C35 116.5(9) yes . .
O18 N6 O19 115.4(7) yes . .
O18 N6 O20 120.5(7) yes . .
O19 N6 O20 124.1(7) yes . .
O1 C2 C1 111.9(7) yes . .
O1 C3 C4 122.8(8) yes . .
O1 C3 C8 115.6(7) yes . .
C4 C3 C8 121.6(8) yes . .
C3 C4 C5 121.8(9) yes . .
C4 C5 C6 117.8(9) yes . .
C5 C6 C7 119.9(9) yes . .
C6 C7 C8 119.0(8) yes . .
C6 C7 C9 114.1(8) yes . .
C8 C7 C9 126.9(8) yes . .
O2 C8 C3 120.0(7) yes . .
O2 C8 C7 120.3(8) yes . .
C3 C8 C7 119.6(7) yes . .
N1 C9 C7 127.5(9) yes . .
N1 C10 C11 114.8(9) yes . .
C10 C11 C12 110.3(8) yes . .
N2 C12 C11 114.1(9) yes . .
N2 C13 C15 125.3(9) yes . .
O3 C14 C15 122.5(9) yes . .
O3 C14 C19 117.3(8) yes . .
C15 C14 C19 120.1(8) yes . .
C13 C15 C14 127.0(9) yes . .
C13 C15 C16 114.1(9) yes . .
C14 C15 C16 118.9(10) yes . .
C15 C16 C17 123.7(10) yes . .
C16 C17 C18 114.1(10) yes . .
C17 C18 C19 122.1(11) yes . .
O4 C19 C14 115.8(7) yes . .
O4 C19 C18 123.5(9) yes . .
C14 C19 C18 120.8(9) yes . .
O4 C20 C21 112.1(7) yes . .
Dy1 C22 O5 174.9(5) yes 2_677 .
Dy1 C22 O6 56.0(4) yes 2_677 .
Dy1 C22 O7 58.8(5) yes 2_677 .
O5 C22 O6 121.5(7) yes . .
O5 C22 O7 123.9(7) yes . .
O6 C22 O7 114.6(8) yes . .
O11 C24 C23 111.5(8) yes . .
O11 C25 C26 124.5(9) yes . .
O11 C25 C30 115.8(7) yes . .
C26 C25 C30 119.7(9) yes . .
C25 C26 C27 120.8(10) yes . .
C26 C27 C28 116.8(9) yes . .
C27 C28 C29 122.8(10) yes . .
C28 C29 C30 119.6(10) yes . .
C28 C29 C31 115.4(9) yes . .
C30 C29 C31 125.0(8) yes . .
O12 C30 C25 117.9(8) yes . .
O12 C30 C29 122.4(8) yes . .
C25 C30 C29 119.7(8) yes . .
N4 C31 C29 127.2(9) yes . .
N4 C32 C33 114.6(11) yes . .
C32 C33 C34 110.9(9) yes . .
N5 C34 C33 114.5(10) yes . .
N5 C35 C37 126.8(10) yes . .
O13 C36 C37 121.7(8) yes . .
O13 C36 C41 120.0(8) yes . .
C37 C36 C41 118.3(8) yes . .
C35 C37 C36 125.1(9) yes . .
C35 C37 C38 114.2(10) yes . .
C36 C37 C38 120.6(10) yes . .
C37 C38 C39 119.8(12) yes . .
C38 C39 C40 117.0(11) yes . .
C39 C40 C41 121.4(10) yes . .
O14 C41 C36 115.5(8) yes . .
O14 C41 C40 121.8(9) yes . .
C36 C41 C40 122.7(9) yes . .
O14 C42 C43 102(3) yes . .
O14 C42 C44 61(3) yes . .
O14 C42 C45 164(6) yes . .
C43 C42 C44 41(2) yes . .
C43 C42 C45 64(4) yes . .
C44 C42 C45 105(5) yes . .
C42 C43 C44 51(3) yes . .
C42 C43 C45 30(2) yes . .
C44 C43 C45 81(2) yes . .
O14 C44 C42 77(3) yes . .
O14 C44 C43 163.3(18) yes . .
O14 C44 C45 104.8(10) yes . .
C42 C44 C43 87(3) yes . .
C42 C44 C45 28(3) yes . .
C43 C44 C45 59.7(17) yes . .
C42 C45 C43 86(4) yes . .
C42 C45 C44 47(4) yes . .
C43 C45 C44 39.2(14) yes . .
Dy2 C46 O15 175.2(6) yes 2_666 .
Dy2 C46 O16 55.9(4) yes 2_666 .
Dy2 C46 O17 58.9(5) yes 2_666 .
O15 C46 O16 122.0(7) yes . .
O15 C46 O17 123.2(8) yes . .
O16 C46 O17 114.7(8) yes . .

loop_
_geom_bond_atom_site_label_1
_geom_bond_atom_site_label_2
_geom_bond_distance
_geom_bond_publ_flag
_geom_bond_site_symmetry_2
Dy1 O1 2.512(6) yes .
Dy1 O2 2.350(6) yes .
Dy1 O3 2.313(6) yes .
Dy1 O4 2.512(6) yes .
Dy1 O6 2.390(5) yes .
Dy1 O6 2.334(6) yes 2_677
Dy1 O7 2.401(7) yes 2_677
Dy1 O8 2.506(6) yes .
Dy1 O9 2.475(6) yes .
Dy1 C22 2.799(9) yes 2_677
Dy2 O11 2.508(6) yes .
Dy2 O12 2.310(6) yes .
Dy2 O13 2.340(7) yes .
Dy2 O14 2.519(6) yes .
Dy2 O16 2.375(6) yes .
Dy2 O16 2.330(6) yes 2_666
Dy2 O17 2.404(7) yes 2_666
Dy2 O18 2.450(6) yes .
Dy2 O19 2.505(6) yes .
Dy2 C46 2.799(9) yes 2_666
Zn1 O2 2.051(6) yes .
Zn1 O3 2.095(6) yes .
Zn1 O5 2.017(5) yes .
Zn1 N1 2.053(8) yes .
Zn1 N2 2.084(8) yes .
Zn2 O12 2.085(6) yes .
Zn2 O13 2.073(6) yes .
Zn2 O15 2.011(6) yes .
Zn2 N4 2.053(10) yes .
Zn2 N5 2.030(8) yes .
O1 C2 1.474(11) yes .
O1 C3 1.355(10) yes .
O2 C8 1.324(9) yes .
O3 C14 1.298(10) yes .
O4 C19 1.373(10) yes .
O4 C20 1.430(11) yes .
O5 C22 1.271(11) yes .
O6 C22 1.322(10) yes .
O7 C22 1.267(9) yes .
O8 N3 1.243(9) yes .
O9 N3 1.288(9) yes .
O10 N3 1.205(9) yes .
O11 C24 1.436(12) yes .
O11 C25 1.386(11) yes .
O12 C30 1.308(10) yes .
O13 C36 1.277(10) yes .
O14 C41 1.381(12) yes .
O14 C42 1.68(5) yes .
O14 C44 1.501(15) yes .
O15 C46 1.273(11) yes .
O16 C46 1.324(10) yes .
O17 C46 1.271(10) yes .
O18 N6 1.306(10) yes .
O19 N6 1.239(9) yes .
O20 N6 1.221(10) yes .
O21 C47 1.370(14) yes .
O22 C48 1.289(17) yes .
N1 C9 1.249(11) yes .
N1 C10 1.485(13) yes .
N2 C12 1.535(16) yes .
N2 C13 1.308(12) yes .
N4 C31 1.361(12) yes .
N4 C32 1.529(16) yes .
N5 C34 1.509(17) yes .
N5 C35 1.264(14) yes .
C1 C2 1.508(14) yes .
C3 C4 1.343(11) yes .
C3 C8 1.400(12) yes .
C4 C5 1.461(15) yes .
C5 C6 1.367(15) yes .
C6 C7 1.493(12) yes .
C7 C8 1.388(12) yes .
C7 C9 1.468(13) yes .
C10 C11 1.464(13) yes .
C11 C12 1.501(14) yes .
C13 C15 1.397(16) yes .
C14 C15 1.409(13) yes .
C14 C19 1.387(14) yes .
C15 C16 1.372(14) yes .
C16 C17 1.47(2) yes .
C17 C18 1.417(16) yes .
C18 C19 1.408(13) yes .
C20 C21 1.540(11) yes .
C23 C24 1.512(12) yes .
C25 C26 1.411(12) yes .
C25 C30 1.360(13) yes .
C26 C27 1.388(15) yes .
C27 C28 1.422(18) yes .
C28 C29 1.324(13) yes .
C29 C30 1.423(13) yes .
C29 C31 1.395(15) yes .
C32 C33 1.413(14) yes .
C33 C34 1.437(16) yes .
C35 C37 1.463(16) yes .
C36 C37 1.387(14) yes .
C36 C41 1.387(13) yes .
C37 C38 1.512(16) yes .
C38 C39 1.368(19) yes .
C39 C40 1.478(17) yes .
C40 C41 1.377(13) yes .
C42 C43 1.47(6) yes .
C42 C44 1.15(5) yes .
C42 C45 0.73(6) yes .
C43 C44 0.97(3) yes .
C43 C45 1.33(3) yes .
C44 C45 1.516(19) yes .
C1 H1 0.960 no .
C1 H2 0.960 no .
C1 H3 0.960 no .
C2 H4 0.970 no .
C2 H5 0.970 no .
C4 H6 0.930 no .
C5 H7 0.930 no .
C6 H8 0.930 no .
C9 H9 0.930 no .
C10 H10 0.970 no .
C10 H11 0.970 no .
C11 H12 0.970 no .
C11 H13 0.970 no .
C12 H14 0.970 no .
C12 H15 0.970 no .
C13 H16 0.930 no .
C16 H17 0.930 no .
C17 H18 0.930 no .
C18 H19 0.930 no .
C20 H20 0.970 no .
C20 H21 0.970 no .
C21 H22 0.960 no .
C21 H23 0.960 no .
C21 H24 0.960 no .
C23 H25 0.960 no .
C23 H26 0.960 no .
C23 H27 0.960 no .
C24 H28 0.970 no .
C24 H29 0.970 no .
C26 H30 0.930 no .
C27 H31 0.930 no .
C28 H32 0.930 no .
C31 H33 0.930 no .
C32 H34 0.970 no .
C32 H35 0.970 no .
C33 H36 0.970 no .
C33 H37 0.970 no .
C34 H38 0.970 no .
C34 H39 0.970 no .
C35 H40 0.930 no .
C38 H41 0.930 no .
C39 H42 0.930 no .
C40 H43 0.930 no .

loop_
_geom_contact_atom_site_label_1
_geom_contact_atom_site_label_2
_geom_contact_distance
_geom_contact_publ_flag
_geom_contact_site_symmetry_2
Zn1 O6 3.092(6) no .
Zn1 C7 3.313(8) no .
Zn1 C11 3.213(10) no .
Zn1 C15 3.384(9) no .
Zn2 O16 3.076(7) no .
Zn2 C29 3.443(9) no .
Zn2 C33 3.135(11) no .
Zn2 C37 3.341(10) no .
O2 C4 3.590(10) no .
O2 C9 2.939(11) no .
O2 C22 3.339(9) no .
O3 C13 2.949(11) no .
O3 C16 3.599(11) no .
O3 C18 3.590(13) no .
O3 C22 3.389(9) no .
O6 C8 3.395(9) no .
O6 C20 3.395(10) no 2_677
O7 N3 3.275(9) no 2_677
O7 C2 3.228(11) no 2_677
O7 C20 3.265(10) no 2_677
O8 C14 3.464(10) no .
O8 C19 3.324(10) no .
O8 C20 3.521(10) no .
O8 C21 3.280(12) no .
O9 C2 3.046(10) no .
O9 C3 3.436(9) no .
O9 C8 3.565(10) no .
O11 O14 3.543(9) no 2_666
O11 C44 3.490(13) no 2_666
O12 C26 3.575(11) no .
O12 C28 3.576(11) no .
O12 C31 2.925(12) no .
O12 C46 3.360(9) no .
O13 C35 2.903(13) no .
O13 C40 3.576(11) no .
O13 C46 3.316(10) no .
O16 C24 3.325(10) no 2_666
O16 C36 3.450(10) no .
O16 C44 3.426(13) no 2_666
O17 N6 3.335(10) no 2_666
O17 C23 3.425(11) no 2_666
O17 C24 3.212(11) no 2_666
O17 C42 3.46(5) no 2_666
O17 C44 3.363(13) no 2_666
O18 C36 3.482(11) no .
O18 C41 3.407(10) no .
O18 C42 3.24(5) no .
O19 C23 3.259(13) no .
O19 C24 3.520(11) no .
O19 C25 3.172(10) no .
O19 C30 3.319(10) no .
N1 C8 3.067(11) no .
N1 C12 3.025(12) no .
N2 C10 3.213(13) no .
N2 C14 3.006(13) no .
N2 C16 3.564(15) no .
N4 C28 3.598(14) no .
N4 C30 3.037(13) no .
N4 C34 3.066(14) no .
N5 C32 3.058(15) no .
N5 C36 3.026(13) no .
C1 C3 3.280(14) no .
C1 C4 3.326(15) no .
C1 C19 3.537(13) no 2_677
C1 C22 3.557(12) no 2_677
C2 C4 2.785(13) no .
C2 C22 3.549(12) no 2_677
C3 C6 2.808(13) no .
C3 C20 3.437(11) no 2_677
C4 C7 2.793(13) no .
C4 C20 3.549(11) no 2_677
C5 C8 2.849(12) no .
C9 C11 3.576(13) no .
C14 C17 2.870(15) no .
C15 C18 2.817(16) no .
C16 C19 2.770(14) no .
C18 C20 2.842(14) no .
C18 C21 3.307(14) no .
C19 C21 3.154(13) no .
C20 C22 3.390(11) no 2_677
C23 C25 3.169(14) no .
C23 C26 3.337(15) no .
C24 C26 2.901(14) no .
C24 C41 3.460(12) no 2_666
C24 C46 3.276(12) no 2_666
C25 C28 2.754(14) no .
C25 C44 3.431(14) no 2_666
C26 C29 2.770(15) no .
C27 C30 2.796(13) no .
C33 C35 3.565(15) no .
C36 C39 2.899(14) no .
C37 C40 2.791(15) no .
C38 C41 2.816(17) no .
C40 C42 2.74(5) no .
C40 C43 3.43(3) no .
C40 C44 2.794(17) no .
C40 C45 3.24(2) no .
C41 C43 3.34(3) no .
C41 C45 3.15(2) no .
C43 C46 3.59(3) no 2_666
C44 C46 3.332(15) no 2_666
O5 O21 2.757(10) no .
O5 C21 3.321(10) no 1_455
O5 C47 3.529(13) no .
O7 C47 3.587(14) no .
O8 C32 3.324(16) no .
O8 C33 3.459(13) no .
O9 C32 3.370(15) no .
O9 C40 3.432(11) no 1_565
O10 C6 3.388(13) no 1_655
O10 C32 3.398(15) no .
O10 C33 3.335(13) no .
O10 C39 3.425(14) no 1_565
O15 O22 2.741(16) no .
O15 C23 3.351(11) no 1_655
O15 C48 3.533(13) no .
O17 O22 3.489(17) no .
O17 C48 3.468(15) no .
O18 C4 3.252(11) no 1_545
O19 C11 3.596(12) no .
O19 C12 3.503(15) no .
O20 C4 3.446(11) no 1_545
O20 C5 3.406(12) no 1_545
O20 C11 3.443(13) no .
O20 C12 3.550(14) no .
O20 C47 3.506(13) no 2_567
O21 O5 2.757(10) no .
O21 C11 3.526(12) no .
O21 C16 3.530(12) no 2_667
O21 C18 3.427(14) no 1_455
O21 C21 3.476(12) no 1_455
O21 C22 3.571(12) no .
O22 O15 2.741(16) no .
O22 O17 3.489(17) no .
O22 C26 3.528(19) no 1_655
O22 C46 3.488(17) no .
O23 O23 2.33(6) no 2_676
O23 C28 3.33(4) no 2_676
O23 C31 3.18(4) no .
O23 C43 2.62(5) no 1_565
O23 C44 3.50(5) no 1_565
O23 C45 3.27(5) no 1_565
N1 C21 3.596(11) no 1_455
N1 C29 3.502(11) no .
N1 C31 3.421(11) no .
N3 C32 3.143(16) no .
N3 C33 3.418(13) no .
N6 C11 3.585(13) no .
N6 C12 3.352(15) no .
C2 C40 3.598(12) no 1_565
C4 O18 3.252(11) no 1_565
C4 O20 3.446(11) no 1_565
C4 C45 3.597(17) no 1_565
C5 O20 3.406(12) no 1_565
C6 O10 3.388(13) no 1_455
C9 C21 3.502(12) no 1_455
C9 C28 3.298(15) no .
C9 C29 3.577(13) no .
C11 O19 3.596(12) no .
C11 O20 3.443(13) no .
C11 O21 3.526(12) no .
C11 N6 3.585(13) no .
C12 O19 3.503(15) no .
C12 O20 3.550(14) no .
C12 N6 3.352(15) no .
C16 O21 3.530(12) no 2_667
C18 O21 3.427(14) no 1_655
C21 O5 3.321(10) no 1_655
C21 O21 3.476(12) no 1_655
C21 N1 3.596(11) no 1_655
C21 C9 3.502(12) no 1_655
C21 C21 3.580(15) no 2_777
C22 O21 3.571(12) no .
C23 O15 3.351(11) no 1_455
C23 C23 3.520(16) no 2_566
C23 C35 3.545(13) no 1_455
C26 O22 3.528(19) no 1_455
C28 O23 3.33(4) no 2_676
C28 C9 3.298(15) no .
C29 N1 3.502(11) no .
C29 C9 3.577(13) no .
C31 O23 3.18(4) no .
C31 N1 3.421(11) no .
C32 O8 3.324(16) no .
C32 O9 3.370(15) no .
C32 O10 3.398(15) no .
C32 N3 3.143(16) no .
C33 O8 3.459(13) no .
C33 O10 3.335(13) no .
C33 N3 3.418(13) no .
C35 C23 3.545(13) no 1_655
C38 C47 3.394(18) no 2_667
C39 O10 3.425(14) no 1_545
C39 C48 3.409(17) no 2_766
C40 O9 3.432(11) no 1_545
C40 C2 3.598(12) no 1_545
C43 O23 2.62(5) no 1_545
C44 O23 3.50(5) no 1_545
C45 O23 3.27(5) no 1_545
C45 C4 3.597(17) no 1_545
C46 O22 3.488(17) no .
C47 O5 3.529(13) no .
C47 O7 3.587(14) no .
C47 O20 3.506(13) no 2_567
C47 C38 3.394(18) no 2_667
C48 O15 3.533(13) no .
C48 O17 3.468(15) no .
C48 C39 3.409(17) no 2_766
